data_4303344
loop_
_publ_author_name
'Vera Hartdegen'
'Thomas M. Klap\"otke'
'Stefan M. Sproll'

_publ_contact_author_address
;
Department Chemie
Ludwig-Maximilians Universit\"at
Butenandtstra\&se 5-13 (Haus D)
D-81377 M\"unchen
Bundesrepublik Deutschland
;
_publ_contact_author_email tmk@cup.uni-muenchen.de
_publ_contact_author_fax +49-89-2180-77491
_publ_contact_author_name 'Thomas M. Klapo\"tke'
_publ_contact_author_phone +49-89-2180-77492
_publ_section_title
;
Tetrazole-5-carboxylic Acid Based Salts of Earth Alkali and Transition
Metal Cations
;
_journal_name_full 'Inorganic Chemistry'
_journal_page_first 9549
_journal_page_last 9556
_journal_paper_doi 10.1021/ic901413n
_journal_volume 48
_journal_year 2009
_chemical_formula_moiety 'C2 H4 N4 O4 Sr, 3/4(O)'
_chemical_formula_sum 'C2 H4 N4 O4.75 Sr'
_chemical_formula_weight 247.71
_chemical_name_common strontiumtetrazol-5-carboxylate
_chemical_name_systematic
;
 ?
;
_space_group_IT_number 85
_symmetry_cell_setting tetragonal
_symmetry_space_group_name_Hall '-P 4a'
_symmetry_space_group_name_H-M 'P 4/n :2'
_atom_sites_solution_hydrogens geom
_atom_sites_solution_primary direct
_atom_sites_solution_secondary difmap
_audit_author_name 'Thomas M. Klap\"otke'
_audit_creation_method SHELXL-97
_cell_angle_alpha 90.00
_cell_angle_beta 90.00
_cell_angle_gamma 90.00
_cell_formula_units_Z 8
_cell_length_a 12.9854(2)
_cell_length_b 12.9854(2)
_cell_length_c 8.8601(3)
_cell_measurement_reflns_used 4286
_cell_measurement_temperature 200(2)
_cell_measurement_theta_max 28.7815
_cell_measurement_theta_min 3.8813
_cell_volume 1494.00(6)
_computing_structure_refinement 'SHELXL-97 (Sheldrick, 1997)'
_diffrn_ambient_temperature 200(2)
_diffrn_measured_fraction_theta_full 0.997
_diffrn_measured_fraction_theta_max 0.997
_diffrn_measurement_device_type 'Oxford Xcalibur 3CCD'
_diffrn_measurement_method omega-scan
_diffrn_radiation_monochromator graphite
_diffrn_radiation_source 'fine-focus sealed tube'
_diffrn_radiation_type MoK\a
_diffrn_radiation_wavelength 0.71073
_diffrn_reflns_av_R_equivalents 0.0342
_diffrn_reflns_av_sigmaI/netI 0.0361
_diffrn_reflns_limit_h_max 15
_diffrn_reflns_limit_h_min -16
_diffrn_reflns_limit_k_max 14
_diffrn_reflns_limit_k_min -16
_diffrn_reflns_limit_l_max 11
_diffrn_reflns_limit_l_min -10
_diffrn_reflns_number 10775
_diffrn_reflns_theta_full 26.49
_diffrn_reflns_theta_max 26.49
_diffrn_reflns_theta_min 3.89
_exptl_absorpt_coefficient_mu 7.207
_exptl_absorpt_correction_T_max 1.00000
_exptl_absorpt_correction_T_min 0.86820
_exptl_absorpt_correction_type multi-scan
_exptl_absorpt_process_details
;
CrysAlis RED, Oxford Diffraction Ltd.,
Version 1.171.32.5 (release 08-05-2007 CrysAlis171 .NET)
(compiled May  8 2007,13:10:02)
Empirical absorption correction using spherical harmonics,
 implemented in SCALE3 ABSPACK scaling algorithm.
;
_exptl_crystal_colour colorless
_exptl_crystal_density_diffrn 2.203
_exptl_crystal_density_method 'not measured'
_exptl_crystal_description block
_exptl_crystal_F_000 960
_exptl_crystal_size_max 0.2
_exptl_crystal_size_mid 0.1
_exptl_crystal_size_min 0.1
_refine_diff_density_max 0.517
_refine_diff_density_min -0.488
_refine_diff_density_rms 0.066
_refine_ls_extinction_method none
_refine_ls_goodness_of_fit_ref 0.882
_refine_ls_hydrogen_treatment mixed
_refine_ls_matrix_type full
_refine_ls_number_parameters 125
_refine_ls_number_reflns 1555
_refine_ls_number_restraints 0
_refine_ls_restrained_S_all 0.882
_refine_ls_R_factor_all 0.0365
_refine_ls_R_factor_gt 0.0196
_refine_ls_shift/su_max 0.009
_refine_ls_shift/su_mean 0.001
_refine_ls_structure_factor_coef Fsqd
_refine_ls_weighting_details 'calc w=1/[\s^2^(Fo^2^)+(0.0161P)^2^+0.0000P] where P=(Fo^2^+2Fc^2^)/3'
_refine_ls_weighting_scheme calc
_refine_ls_wR_factor_gt 0.0341
_refine_ls_wR_factor_ref 0.0351
_reflns_number_gt 1061
_reflns_number_total 1555
_reflns_threshold_expression >2\s(I)
_cod_data_source_file ic901413n_si_001_2.cif
_cod_data_source_block strontiumtetrazol-5-carboxylate_tetragonal
_cod_depositor_comments
;

2021-12-16
Z value and formula fixed to values more according to usual
chemical conventions.                 miguel
;
_cod_original_formula_sum 'C8 H16 N16 O19 Sr4'
_cod_original_formula_weight 990.85
_cod_original_formula_moiety '4(C2 H4 N4 O4 Sr), 3(O)'
_cod_original_formula_units_Z 2
_cod_original_sg_symbol_Hall '-P 4a '
_cod_original_sg_symbol_H-M 'P 4/n'
_cod_database_code 4303344

loop_
_symmetry_equiv_pos_as_xyz
'x, y, z'
'-x+1/2, -y+1/2, z'
'-y+1/2, x, z'
'y, -x+1/2, z'
'-x, -y, -z'
'x-1/2, y-1/2, -z'
'y-1/2, -x, -z'
'-y, x-1/2, -z'

loop_
_atom_site_label
_atom_site_type_symbol
_atom_site_fract_x
_atom_site_fract_y
_atom_site_fract_z
_atom_site_U_iso_or_equiv
_atom_site_adp_type
_atom_site_occupancy
_atom_site_symmetry_multiplicity
_atom_site_calc_flag
_atom_site_refinement_flags
_atom_site_disorder_assembly
_atom_site_disorder_group
Sr1 Sr 0.951165(15) 0.055062(15) 0.28641(2) 0.01232(7) Uani 1 1 d . . .
O1 O 1.00128(12) -0.11047(12) 0.44152(17) 0.0184(4) Uani 1 1 d . . .
O2 O 0.78223(12) 0.01614(14) 0.43986(19) 0.0305(5) Uani 1 1 d . . .
O4 O 0.8612(3) 0.2351(2) 0.3060(4) 0.0619(9) Uani 1 1 d . . .
N1 N 1.00220(14) -0.11206(14) 0.1233(2) 0.0164(5) Uani 1 1 d . . .
N4 N 0.78108(15) 0.01814(16) 0.1258(2) 0.0252(5) Uani 1 1 d . . .
C2 C 1.00850(19) -0.1962(2) 0.3766(3) 0.0178(5) Uani 1 1 d . . .
N2 N 0.99241(15) 0.14732(16) 0.0185(2) 0.0208(5) Uani 1 1 d . . .
N3 N 0.74778(17) 0.01704(17) -0.0177(2) 0.0309(6) Uani 1 1 d . . .
O3 O 1.14479(16) 0.0833(2) 0.2848(4) 0.0528(7) Uani 1 1 d . . .
O5 O 0.7500 0.7500 0.5130(9) 0.133(3) Uani 1 4 d S . .
C1 C 1.00889(17) -0.19643(18) 0.2079(3) 0.0148(5) Uani 1 1 d . . .
O6 O 0.7500 0.7500 0.8911(9) 0.133(3) Uani 1 4 d S . .
O7 O 0.7500 0.7500 0.2038(9) 0.157(3) Uani 1 4 d S . .
H3A H 1.165(3) 0.084(3) 0.213(4) 0.09(2) Uiso 1 1 d . . .
H4B H 0.820(4) 0.225(5) 0.284(7) 0.21(4) Uiso 1 1 d . . .
H3B H 1.170(3) 0.067(3) 0.356(4) 0.100(19) Uiso 1 1 d . . .
H4A H 0.875(3) 0.263(3) 0.373(5) 0.089(18) Uiso 1 1 d . . .

loop_
_atom_site_aniso_label
_atom_site_aniso_U_11
_atom_site_aniso_U_22
_atom_site_aniso_U_33
_atom_site_aniso_U_23
_atom_site_aniso_U_13
_atom_site_aniso_U_12
Sr1 0.01392(13) 0.01403(13) 0.00901(10) 0.00014(10) -0.00065(11) 0.00124(10)
O1 0.0290(10) 0.0148(10) 0.0115(10) -0.0032(8) -0.0027(7) 0.0024(7)
O2 0.0133(11) 0.0655(14) 0.0127(10) -0.0003(9) -0.0030(8) -0.0030(9)
O4 0.082(2) 0.0480(16) 0.056(2) -0.0274(14) -0.0367(16) 0.0417(15)
N1 0.0221(12) 0.0169(12) 0.0103(12) 0.0014(9) -0.0010(9) 0.0012(9)
N4 0.0166(13) 0.0499(15) 0.0090(12) 0.0003(10) -0.0006(10) -0.0014(10)
C2 0.0181(13) 0.0211(13) 0.0143(14) 0.0028(15) -0.0014(13) -0.0008(10)
N2 0.0345(14) 0.0162(13) 0.0117(12) 0.0006(9) 0.0009(9) 0.0002(9)
N3 0.0170(13) 0.0640(17) 0.0116(14) 0.0020(11) -0.0014(10) -0.0030(12)
O3 0.0211(12) 0.117(2) 0.0203(14) 0.0149(18) -0.0015(13) -0.0167(12)
O5 0.096(3) 0.096(3) 0.208(8) 0.000 0.000 0.000
C1 0.0199(12) 0.0133(11) 0.0112(11) 0.0034(16) -0.0007(14) -0.0012(9)
O6 0.089(3) 0.089(3) 0.220(8) 0.000 0.000 0.000
O7 0.121(4) 0.121(4) 0.228(9) 0.000 0.000 0.000

loop_
_atom_type_symbol
_atom_type_description
_atom_type_scat_dispersion_real
_atom_type_scat_dispersion_imag
_atom_type_scat_source
C C 0.0033 0.0016 'International Tables Vol C Tables 4.2.6.8 and 6.1.1.4'
H H 0.0000 0.0000 'International Tables Vol C Tables 4.2.6.8 and 6.1.1.4'
N N 0.0061 0.0033 'International Tables Vol C Tables 4.2.6.8 and 6.1.1.4'
O O 0.0106 0.0060 'International Tables Vol C Tables 4.2.6.8 and 6.1.1.4'
Sr Sr -1.5307 3.2498 'International Tables Vol C Tables 4.2.6.8 and 6.1.1.4'

loop_
_geom_angle_atom_site_label_1
_geom_angle_atom_site_label_2
_geom_angle_atom_site_label_3
_geom_angle
_geom_angle_site_symmetry_1
_geom_angle_site_symmetry_3
_geom_angle_publ_flag
O3 Sr1 O1 74.30(9) . 5_756 ?
O3 Sr1 O4 108.25(11) . . ?
O1 Sr1 O4 78.28(8) 5_756 . ?
O3 Sr1 O2 148.88(9) . . ?
O1 Sr1 O2 76.77(5) 5_756 . ?
O4 Sr1 O2 76.42(9) . . ?
O3 Sr1 O1 82.88(8) . . ?
O1 Sr1 O1 71.47(6) 5_756 . ?
O4 Sr1 O1 143.55(8) . . ?
O2 Sr1 O1 77.26(5) . . ?
O3 Sr1 N4 147.26(9) . . ?
O1 Sr1 N4 137.97(6) 5_756 . ?
O4 Sr1 N4 80.01(9) . . ?
O2 Sr1 N4 63.33(5) . . ?
O1 Sr1 N4 109.63(6) . . ?
O3 Sr1 N1 82.49(9) . . ?
O1 Sr1 N1 131.71(6) 5_756 . ?
O4 Sr1 N1 149.93(8) . . ?
O2 Sr1 N1 109.16(6) . . ?
O1 Sr1 N1 63.96(5) . . ?
N4 Sr1 N1 76.86(6) . . ?
O3 Sr1 N2 74.68(9) . . ?
O1 Sr1 N2 130.14(6) 5_756 . ?
O4 Sr1 N2 75.63(9) . . ?
O2 Sr1 N2 134.59(5) . . ?
O1 Sr1 N2 140.23(6) . . ?
N4 Sr1 N2 77.08(6) . . ?
N1 Sr1 N2 80.65(6) . . ?
O3 Sr1 Sr1 75.98(8) . 5_756 ?
O1 Sr1 Sr1 36.07(3) 5_756 5_756 ?
O4 Sr1 Sr1 112.05(7) . 5_756 ?
O2 Sr1 Sr1 73.93(4) . 5_756 ?
O1 Sr1 Sr1 35.40(3) . 5_756 ?
N4 Sr1 Sr1 131.48(5) . 5_756 ?
N1 Sr1 Sr1 97.69(4) . 5_756 ?
N2 Sr1 Sr1 150.59(4) . 5_756 ?
O3 Sr1 H3A 12.8(8) . . ?
O1 Sr1 H3A 86.9(8) 5_756 . ?
O4 Sr1 H3A 109.3(9) . . ?
O2 Sr1 H3A 161.4(8) . . ?
O1 Sr1 H3A 89.2(9) . . ?
N4 Sr1 H3A 134.5(8) . . ?
N1 Sr1 H3A 75.2(8) . . ?
N2 Sr1 H3A 63.5(8) . . ?
Sr1 Sr1 H3A 87.6(8) 5_756 . ?
O3 Sr1 H4B 119.4(13) . . ?
O1 Sr1 H4B 86.1(12) 5_756 . ?
O4 Sr1 H4B 11.9(13) . . ?
O2 Sr1 H4B 69.2(14) . . ?
O1 Sr1 H4B 143.1(13) . . ?
N4 Sr1 H4B 68.4(12) . . ?
N1 Sr1 H4B 141.8(12) . . ?
N2 Sr1 H4B 76.5(13) . . ?
Sr1 Sr1 H4B 117.1(12) 5_756 . ?
H3A Sr1 H4B 119.1(16) . . ?
O3 Sr1 H3B 13.6(7) . . ?
O1 Sr1 H3B 63.5(8) 5_756 . ?
O4 Sr1 H3B 111.9(8) . . ?
O2 Sr1 H3B 135.6(7) . . ?
O1 Sr1 H3B 72.0(8) . . ?
N4 Sr1 H3B 158.4(8) . . ?
N1 Sr1 H3B 85.3(8) . . ?
N2 Sr1 H3B 88.3(7) . . ?
Sr1 Sr1 H3B 62.4(7) 5_756 . ?
H3A Sr1 H3B 25.8(9) . . ?
H4B Sr1 H3B 123.8(15) . . ?
C2 O1 Sr1 130.86(15) . 5_756 ?
C2 O1 Sr1 120.18(15) . . ?
Sr1 O1 Sr1 108.53(6) 5_756 . ?
C2 O2 Sr1 121.80(16) 3_545 . ?
Sr1 O4 H4B 101(6) . . ?
Sr1 O4 H4A 113(3) . . ?
H4B O4 H4A 127(6) . . ?
C1 N1 N2 104.10(19) . 5_755 ?
C1 N1 Sr1 112.19(16) . . ?
N2 N1 Sr1 142.44(15) 5_755 . ?
C1 N4 N3 104.6(2) 3_545 . ?
C1 N4 Sr1 114.24(16) 3_545 . ?
N3 N4 Sr1 140.58(16) . . ?
O2 C2 O1 126.2(2) 4_655 . ?
O2 C2 C1 116.5(2) 4_655 . ?
O1 C2 C1 117.4(2) . . ?
N3 N2 N1 109.9(2) 8_655 5_755 ?
N3 N2 Sr1 115.23(15) 8_655 . ?
N1 N2 Sr1 132.88(15) 5_755 . ?
N2 N3 N4 109.1(2) 7_665 . ?
Sr1 O3 H3A 112(4) . . ?
Sr1 O3 H3B 113(3) . . ?
H3A O3 H3B 129(4) . . ?
N4 C1 N1 112.4(2) 4_655 . ?
N4 C1 C2 123.4(2) 4_655 . ?
N1 C1 C2 124.2(2) . . ?

loop_
_geom_bond_atom_site_label_1
_geom_bond_atom_site_label_2
_geom_bond_distance
_geom_bond_site_symmetry_2
_geom_bond_publ_flag
Sr1 O3 2.541(2) . ?
Sr1 O1 2.5903(15) 5_756 ?
Sr1 O4 2.619(2) . ?
Sr1 O2 2.6299(17) . ?
Sr1 O1 2.6329(15) . ?
Sr1 N4 2.671(2) . ?
Sr1 N1 2.6904(19) . ?
Sr1 N2 2.712(2) . ?
Sr1 Sr1 4.2400(4) 5_756 ?
Sr1 H3A 2.87(4) . ?
Sr1 H4B 2.79(6) . ?
Sr1 H3B 2.91(4) . ?
O1 C2 1.257(3) . ?
O1 Sr1 2.5903(15) 5_756 ?
O2 C2 1.253(3) 3_545 ?
O4 H4B 0.59(6) . ?
O4 H4A 0.72(4) . ?
N1 C1 1.330(3) . ?
N1 N2 1.339(3) 5_755 ?
N4 C1 1.323(3) 3_545 ?
N4 N3 1.343(3) . ?
C2 O2 1.253(3) 4_655 ?
C2 C1 1.495(3) . ?
N2 N3 1.310(2) 8_655 ?
N2 N1 1.339(3) 5_755 ?
N3 N2 1.310(2) 7_665 ?
O3 H3A 0.69(4) . ?
O3 H3B 0.74(4) . ?
C1 N4 1.323(3) 4_655 ?

loop_
_geom_torsion_atom_site_label_1
_geom_torsion_atom_site_label_2
_geom_torsion_atom_site_label_3
_geom_torsion_atom_site_label_4
_geom_torsion
_geom_torsion_site_symmetry_1
_geom_torsion_site_symmetry_2
_geom_torsion_site_symmetry_3
_geom_torsion_site_symmetry_4
_geom_torsion_publ_flag
O3 Sr1 O1 C2 -97.60(19) . . . . ?
O1 Sr1 O1 C2 -173.4(2) 5_756 . . . ?
O4 Sr1 O1 C2 151.2(2) . . . . ?
O2 Sr1 O1 C2 106.51(17) . . . . ?
N4 Sr1 O1 C2 51.21(18) . . . . ?
N1 Sr1 O1 C2 -12.51(17) . . . . ?
N2 Sr1 O1 C2 -42.1(2) . . . . ?
Sr1 Sr1 O1 C2 -173.4(2) 5_756 . . . ?
O3 Sr1 O1 Sr1 75.78(10) . . . 5_756 ?
O1 Sr1 O1 Sr1 0.0 5_756 . . 5_756 ?
O4 Sr1 O1 Sr1 -35.46(17) . . . 5_756 ?
O2 Sr1 O1 Sr1 -80.12(7) . . . 5_756 ?
N4 Sr1 O1 Sr1 -135.42(6) . . . 5_756 ?
N1 Sr1 O1 Sr1 160.87(8) . . . 5_756 ?
N2 Sr1 O1 Sr1 131.30(7) . . . 5_756 ?
O3 Sr1 O2 C2 -179.2(2) . . . 3_545 ?
O1 Sr1 O2 C2 158.8(2) 5_756 . . 3_545 ?
O4 Sr1 O2 C2 77.9(2) . . . 3_545 ?
O1 Sr1 O2 C2 -127.6(2) . . . 3_545 ?
N4 Sr1 O2 C2 -7.63(18) . . . 3_545 ?
N1 Sr1 O2 C2 -71.3(2) . . . 3_545 ?
N2 Sr1 O2 C2 24.5(2) . . . 3_545 ?
Sr1 Sr1 O2 C2 -164.0(2) 5_756 . . 3_545 ?
O3 Sr1 N1 C1 96.67(16) . . . . ?
O1 Sr1 N1 C1 35.55(18) 5_756 . . . ?
O4 Sr1 N1 C1 -149.6(2) . . . . ?
O2 Sr1 N1 C1 -53.60(16) . . . . ?
O1 Sr1 N1 C1 10.96(13) . . . . ?
N4 Sr1 N1 C1 -108.91(15) . . . . ?
N2 Sr1 N1 C1 172.30(16) . . . . ?
Sr1 Sr1 N1 C1 22.00(15) 5_756 . . . ?
O3 Sr1 N1 N2 -99.1(2) . . . 5_755 ?
O1 Sr1 N1 N2 -160.2(2) 5_756 . . 5_755 ?
O4 Sr1 N1 N2 14.7(3) . . . 5_755 ?
O2 Sr1 N1 N2 110.6(2) . . . 5_755 ?
O1 Sr1 N1 N2 175.2(2) . . . 5_755 ?
N4 Sr1 N1 N2 55.3(2) . . . 5_755 ?
N2 Sr1 N1 N2 -23.5(2) . . . 5_755 ?
Sr1 Sr1 N1 N2 -173.8(2) 5_756 . . 5_755 ?
O3 Sr1 N4 C1 178.17(17) . . . 3_545 ?
O1 Sr1 N4 C1 -13.8(2) 5_756 . . 3_545 ?
O4 Sr1 N4 C1 -73.52(18) . . . 3_545 ?
O2 Sr1 N4 C1 6.20(15) . . . 3_545 ?
O1 Sr1 N4 C1 70.02(17) . . . 3_545 ?
N1 Sr1 N4 C1 125.84(18) . . . 3_545 ?
N2 Sr1 N4 C1 -150.92(17) . . . 3_545 ?
Sr1 Sr1 N4 C1 37.15(19) 5_756 . . 3_545 ?
O3 Sr1 N4 N3 -12.6(3) . . . . ?
O1 Sr1 N4 N3 155.5(2) 5_756 . . . ?
O4 Sr1 N4 N3 95.7(3) . . . . ?
O2 Sr1 N4 N3 175.5(3) . . . . ?
O1 Sr1 N4 N3 -120.7(2) . . . . ?
N1 Sr1 N4 N3 -64.9(2) . . . . ?
N2 Sr1 N4 N3 18.3(2) . . . . ?
Sr1 Sr1 N4 N3 -153.6(2) 5_756 . . . ?
Sr1 O1 C2 O2 19.9(4) 5_756 . . 4_655 ?
Sr1 O1 C2 O2 -168.4(2) . . . 4_655 ?
Sr1 O1 C2 C1 -159.61(14) 5_756 . . . ?
Sr1 O1 C2 C1 12.1(3) . . . . ?
O3 Sr1 N2 N3 -94.06(18) . . . 8_655 ?
O1 Sr1 N2 N3 -40.77(18) 5_756 . . 8_655 ?
O4 Sr1 N2 N3 19.86(17) . . . 8_655 ?
O2 Sr1 N2 N3 73.49(18) . . . 8_655 ?
O1 Sr1 N2 N3 -152.06(14) . . . 8_655 ?
N4 Sr1 N2 N3 102.69(16) . . . 8_655 ?
N1 Sr1 N2 N3 -178.77(17) . . . 8_655 ?
Sr1 Sr1 N2 N3 -89.68(17) 5_756 . . 8_655 ?
O3 Sr1 N2 N1 104.1(2) . . . 5_755 ?
O1 Sr1 N2 N1 157.35(16) 5_756 . . 5_755 ?
O4 Sr1 N2 N1 -142.0(2) . . . 5_755 ?
O2 Sr1 N2 N1 -88.4(2) . . . 5_755 ?
O1 Sr1 N2 N1 46.1(2) . . . 5_755 ?
N4 Sr1 N2 N1 -59.19(18) . . . 5_755 ?
N1 Sr1 N2 N1 19.4(2) . . . 5_755 ?
Sr1 Sr1 N2 N1 108.45(18) 5_756 . . 5_755 ?
C1 N4 N3 N2 0.1(3) 3_545 . . 7_665 ?
Sr1 N4 N3 N2 -169.82(17) . . . 7_665 ?
N2 N1 C1 N4 0.1(3) 5_755 . . 4_655 ?
Sr1 N1 C1 N4 170.21(15) . . . 4_655 ?
N2 N1 C1 C2 178.7(2) 5_755 . . . ?
Sr1 N1 C1 C2 -11.1(3) . . . . ?
O2 C2 C1 N4 -0.9(4) 4_655 . . 4_655 ?
O1 C2 C1 N4 178.6(2) . . . 4_655 ?
O2 C2 C1 N1 -179.5(2) 4_655 . . . ?
O1 C2 C1 N1 0.1(4) . . . . ?
